data_4516914
loop_
_publ_author_name
'Langis-Barsetti, Sophie'
'Maris, Thierry'
'Wuest, James D.'

_publ_section_title
;
 Synthesis of Salts of 1,2,5,6- and 1,4,5,8-Naphthalenetetramine.
;
_journal_issue 9
_journal_name_full 'ACS omega'
_journal_page_first 6023
_journal_page_last 6030
_journal_paper_doi 10.1021/acsomega.7b01055
_journal_volume 2
_journal_year 2017
_chemical_formula_moiety 'C26 H20 N4 O8, C4 H8 O'
_chemical_formula_sum 'C30 H28 N4 O9'
_chemical_formula_weight 588.56
_chemical_name_systematic 'Bis(phenylmethyl) 2,8-Dinitro-1,5-naphthalenediylcarbamate THF solvate'
_space_group_crystal_system monoclinic
_space_group_IT_number 14
_space_group_name_Hall '-P 2ybc'
_space_group_name_H-M_alt 'P 1 21/c 1'
_atom_sites_solution_hydrogens geom
_atom_sites_solution_primary dual
_audit_creation_date 2017-02-08
_audit_creation_method
;
Olex2 1.2
(compiled 2017.01.04 svn.r3372 for OlexSys, GUI svn.r5292)
;
_audit_update_record
;
2017-05-16 deposited with the CCDC.
2017-07-25 downloaded from the CCDC.
;
_cell_angle_alpha 90
_cell_angle_beta 101.741(11)
_cell_angle_gamma 90
_cell_formula_units_Z 4
_cell_length_a 16.095(4)
_cell_length_b 21.593(5)
_cell_length_c 8.257(2)
_cell_measurement_reflns_used 4006
_cell_measurement_temperature 150
_cell_measurement_theta_max 47.557
_cell_measurement_theta_min 2.440
_cell_volume 2809.6(12)
_computing_cell_refinement
'SAINT (2013) V8.37A; Integration Software for Single Crystal Data. Bruker AXS Inc., Madison, WI 53719-1173.'
_computing_data_collection
;
APEX 2 (2013) Bruker AXS Inc., Madison, WI 53719-1173.
;
_computing_data_reduction
'SAINT (2013) V8.37A; Integration Software for Single Crystal Data. Bruker AXS Inc., Madison, WI 53719-1173.'
_computing_molecular_graphics 'Olex2 (Dolomanov et al., 2009)'
_computing_publication_material 'Olex2 (Dolomanov et al., 2009)'
_computing_structure_refinement 'ShelXL (Sheldrick, 2015)'
_computing_structure_solution 'XT (Sheldrick, 2015)'
_diffrn_ambient_temperature 150
_diffrn_detector 'CMOS Area detector'
_diffrn_detector_area_resol_mean 10.24
_diffrn_detector_type 'Bruker Photon 100 CMOS Detector'
_diffrn_measured_fraction_theta_full 0.992
_diffrn_measured_fraction_theta_max 0.992
_diffrn_measurement_device 'k-geometry diffractometer'
_diffrn_measurement_device_type 'Bruker Venture Metaljet'
_diffrn_measurement_method '\w and \f scans'
_diffrn_radiation_collimation 'Focusing mirrors'
_diffrn_radiation_monochromator 'Helios MX Mirror Optics'
_diffrn_radiation_probe x-ray
_diffrn_radiation_type GaK\a
_diffrn_radiation_wavelength 1.34139
_diffrn_reflns_av_R_equivalents 0.1580
_diffrn_reflns_av_unetI/netI 0.1074
_diffrn_reflns_Laue_measured_fraction_full 0.992
_diffrn_reflns_Laue_measured_fraction_max 0.992
_diffrn_reflns_limit_h_max 17
_diffrn_reflns_limit_h_min -17
_diffrn_reflns_limit_k_max 24
_diffrn_reflns_limit_k_min -23
_diffrn_reflns_limit_l_max 9
_diffrn_reflns_limit_l_min -7
_diffrn_reflns_number 24254
_diffrn_reflns_point_group_measured_fraction_full 0.992
_diffrn_reflns_point_group_measured_fraction_max 0.992
_diffrn_reflns_theta_full 48.518
_diffrn_reflns_theta_max 48.518
_diffrn_reflns_theta_min 2.439
_diffrn_source 'Metal Jet'
_diffrn_source_target Ga
_diffrn_source_type 'Gallium Liquid Metal Jet Source'
_exptl_absorpt_coefficient_mu 0.561
_exptl_absorpt_correction_T_max 0.7495
_exptl_absorpt_correction_T_min 0.3021
_exptl_absorpt_correction_type multi-scan
_exptl_absorpt_process_details
'SADABS-2016/2 (Bruker,2016/2) was used for absorption correction. wR2(int) was 0.1832 before and 0.1070 after correction. The Ratio of minimum to maximum transmission is 0.4031. The \l/2 correction factor is Not present.'
_exptl_crystal_colour 'clear light yellow'
_exptl_crystal_colour_lustre clear
_exptl_crystal_colour_modifier light
_exptl_crystal_colour_primary yellow
_exptl_crystal_density_diffrn 1.391
_exptl_crystal_description Needle
_exptl_crystal_F_000 1232
_exptl_crystal_recrystallization_method 'crystallized in THF'
_exptl_crystal_size_max 0.12
_exptl_crystal_size_mid 0.05
_exptl_crystal_size_min 0.05
_refine_diff_density_max 0.428
_refine_diff_density_min -0.263
_refine_diff_density_rms 0.089
_refine_ls_extinction_method none
_refine_ls_goodness_of_fit_ref 1.013
_refine_ls_hydrogen_treatment constr
_refine_ls_matrix_type full
_refine_ls_number_parameters 422
_refine_ls_number_reflns 4070
_refine_ls_number_restraints 212
_refine_ls_restrained_S_all 0.987
_refine_ls_R_factor_all 0.1921
_refine_ls_R_factor_gt 0.0978
_refine_ls_shift/su_max 0.000
_refine_ls_shift/su_mean 0.000
_refine_ls_structure_factor_coef Fsqd
_refine_ls_weighting_details 'w=1/[\s^2^(Fo^2^)+(0.1471P)^2^+2.2889P] where P=(Fo^2^+2Fc^2^)/3'
_refine_ls_weighting_scheme calc
_refine_ls_wR_factor_gt 0.2271
_refine_ls_wR_factor_ref 0.2893
_reflns_Friedel_coverage 0.000
_reflns_number_gt 1961
_reflns_number_total 4070
_reflns_threshold_expression 'I > 2\s(I)'
_cod_data_source_file ao7b01055_si_005.cif
_cod_data_source_block jw1893
_cod_depositor_comments
;
The following automatic conversions were performed:

data item '_diffrn_radiation_probe' value 'X-ray' was changed to
'x-ray' in accordance with the
/home/saulius/struct/COD-crude-data/automatic-downloads/DataCite-retrospective/ACS/depositions/lib/dictionaries/cif_core.dic
dictionary named 'cif_core.dic' version 2.4.2 last updated on
2011-04-26.

Automatic conversion script
Id: cif_fix_values 6909 2019-04-08 15:41:33Z antanas 
;
_cod_database_code 4516914
_shelx_shelxl_version_number 2016/6
_shelx_space_group_comment
;
The symmetry employed for this shelxl refinement is uniquely defined
by the following loop, which should always be used as a source of
symmetry information in preference to the above space-group names.
They are only intended as comments.
;
_shelx_estimated_absorpt_t_max 0.973
_shelx_estimated_absorpt_t_min 0.936
_olex2_refinement_description
;
1. Fixed Uiso
 At 1.2 times of:
  All C(H) groups, All C(H,H) groups, All N(H) groups
2. Restrained distances
 C12A-C13A \\sim C12B-C13B
 with sigma of 0.02
 O1-C12A \\sim O1-C12B
 with sigma of 0.02
3. Uiso/Uaniso restraints and constraints
C12A \\sim C13A \\sim C14A \\sim C15A \\sim C16A \\sim C17A \\sim C18A \\sim
C12B \\sim C13B \\sim C14B \\sim C15B \\sim C16B \\sim C17B \\sim C18B: within
2A with sigma of 0.005 and sigma for terminal atoms of 0.01
Uanis(C12A) = Uanis(C12B)
4. Others
 Sof(C12B)=Sof(H12C)=Sof(H12D)=Sof(C13B)=Sof(C14B)=Sof(H14B)=Sof(C15B)=
 Sof(H15B)=Sof(C16B)=Sof(H16B)=Sof(C17B)=Sof(H17B)=Sof(C18B)=Sof(H18B)=1-FVAR(1)
 Sof(C12A)=Sof(H12A)=Sof(H12B)=Sof(C13A)=Sof(C14A)=Sof(H14A)=Sof(C15A)=
 Sof(H15A)=Sof(C16A)=Sof(H16A)=Sof(C17A)=Sof(H17A)=Sof(C18A)=Sof(H18A)=FVAR(1)
5.a Secondary CH2 refined with riding coordinates:
 C20(H20A,H20B), C27(H27A,H27B), C28(H28A,H28B), C29(H29A,H29B), C30(H30A,
 H30B), C12A(H12A,H12B), C12B(H12C,H12D)
5.b Aromatic/amide H refined with riding coordinates:
 N1(H1), N2(H2), C3(H3), C4(H4), C7(H7), C8(H8), C22(H22), C23(H23), C24(H24),
 C25(H25), C26(H26), C14A(H14A), C15A(H15A), C16A(H16A), C17A(H17A), C18A(H18A),
  C14B(H14B), C15B(H15B), C16B(H16B), C17B(H17B), C18B(H18B)
5.c Fitted hexagon refined as free rotating group:
 C13A(C14A,C15A,C16A,C17A,C18A), C13B(C14B,C15B,C16B,C17B,C18B)
;
_olex2_date_sample_data_collection 2017-02-06
_olex2_date_sample_submission 2017-02-06
_olex2_exptl_crystal_mounting_method 'mounted on a Cryoloop'
_olex2_submission_special_instructions 'No special instructions were received'

loop_
_space_group_symop_operation_xyz
'x, y, z'
'-x, y+1/2, -z+1/2'
'-x, -y, -z'
'x, -y-1/2, z-1/2'

loop_
_atom_site_label
_atom_site_type_symbol
_atom_site_fract_x
_atom_site_fract_y
_atom_site_fract_z
_atom_site_U_iso_or_equiv
_atom_site_adp_type
_atom_site_occupancy
_atom_site_site_symmetry_order
_atom_site_calc_flag
_atom_site_refinement_flags_posn
_atom_site_refinement_flags_adp
_atom_site_refinement_flags_occupancy
_atom_site_disorder_assembly
_atom_site_disorder_group
O1 O 0.3894(3) 0.03854(19) 0.6946(6) 0.0672(14) Uani 1 1 d D . . . .
N1 N 0.3492(3) 0.1360(2) 0.6772(6) 0.0557(15) Uani 1 1 d . . . . .
H1 H 0.298701 0.118677 0.651821 0.067 Uiso 1 1 calc R . . . .
C1 C 0.2097(4) 0.3312(3) 0.7569(7) 0.0494(17) Uani 1 1 d . . . . .
O2 O 0.4891(3) 0.1134(2) 0.7509(7) 0.0901(18) Uani 1 1 d . . . . .
C2 C 0.1489(4) 0.2972(3) 0.8116(8) 0.0513(17) Uani 1 1 d . . . . .
N2 N 0.2018(3) 0.3962(2) 0.7302(6) 0.0515(14) Uani 1 1 d . . . . .
H2 H 0.201427 0.410641 0.630399 0.062 Uiso 1 1 calc R . . . .
O3 O 0.1866(3) 0.49390(18) 0.7937(5) 0.0591(13) Uani 1 1 d . . . . .
C3 C 0.1565(4) 0.2324(3) 0.8349(8) 0.0532(17) Uani 1 1 d . . . . .
H3 H 0.116388 0.210214 0.882240 0.064 Uiso 1 1 calc R . . . .
N3 N 0.0729(4) 0.3259(3) 0.8426(9) 0.0650(17) Uani 1 1 d . . . . .
C4 C 0.2220(5) 0.2025(3) 0.7888(8) 0.0557(19) Uani 1 1 d . . . . .
H4 H 0.224791 0.158654 0.797702 0.067 Uiso 1 1 calc R . . . .
N4 N 0.3667(3) 0.3968(3) 0.6928(9) 0.0605(16) Uani 1 1 d . . . . .
O4 O 0.1947(3) 0.42155(19) 0.9938(6) 0.0609(13) Uani 1 1 d . . . . .
C5 C 0.2861(4) 0.2338(3) 0.7282(7) 0.0465(16) Uani 1 1 d . . . . .
O5 O 0.0463(3) 0.3084(2) 0.9644(8) 0.0789(15) Uani 1 1 d . . . . .
C6 C 0.3524(4) 0.2011(3) 0.6781(8) 0.0502(17) Uani 1 1 d . . . . .
O6 O 0.0345(3) 0.3638(2) 0.7441(7) 0.0866(17) Uani 1 1 d . . . . .
O7 O 0.3767(3) 0.4206(2) 0.8309(6) 0.0694(14) Uani 1 1 d . . . . .
C7 C 0.4165(5) 0.2327(3) 0.6300(8) 0.0602(19) Uani 1 1 d . . . . .
H7 H 0.460738 0.210743 0.594616 0.072 Uiso 1 1 calc R . . . .
O8 O 0.3713(3) 0.4262(2) 0.5679(6) 0.0716(14) Uani 1 1 d . . . . .
C8 C 0.4171(4) 0.2983(3) 0.6329(8) 0.0578(18) Uani 1 1 d . . . . .
H8 H 0.462766 0.320210 0.602425 0.069 Uiso 1 1 calc R . . . .
C9 C 0.3539(4) 0.3296(3) 0.6780(8) 0.0515(17) Uani 1 1 d . . . . .
C10 C 0.2830(4) 0.3009(3) 0.7240(7) 0.0492(17) Uani 1 1 d . . . . .
C11 C 0.4165(5) 0.0981(3) 0.7117(8) 0.0593(19) Uani 1 1 d . . . . .
C19 C 0.1950(4) 0.4362(3) 0.8506(9) 0.0536(18) Uani 1 1 d . . . . .
C20 C 0.1904(5) 0.5420(3) 0.9181(8) 0.0620(19) Uani 1 1 d . . . . .
H20A H 0.247366 0.542647 0.991270 0.074 Uiso 1 1 calc R . . . .
H20B H 0.147865 0.533769 0.986706 0.074 Uiso 1 1 calc R . . . .
C21 C 0.1725(5) 0.6033(3) 0.8311(9) 0.0610(19) Uani 1 1 d . . . . .
C22 C 0.2154(6) 0.6226(4) 0.7134(11) 0.092(3) Uani 1 1 d . . . . .
H22 H 0.258411 0.597484 0.683705 0.111 Uiso 1 1 calc R . . . .
C23 C 0.1942(7) 0.6815(4) 0.6356(11) 0.102(3) Uani 1 1 d . . . . .
H23 H 0.221203 0.695016 0.549657 0.122 Uiso 1 1 calc R . . . .
C24 C 0.1361(7) 0.7172(4) 0.6851(12) 0.093(3) Uani 1 1 d . . . . .
H24 H 0.123874 0.756751 0.635495 0.112 Uiso 1 1 calc R . . . .
C25 C 0.0952(6) 0.6994(4) 0.8006(12) 0.089(3) Uani 1 1 d . . . . .
H25 H 0.054333 0.725637 0.833556 0.107 Uiso 1 1 calc R . . . .
C26 C 0.1131(5) 0.6415(3) 0.8730(10) 0.075(2) Uani 1 1 d . . . . .
H26 H 0.082847 0.628174 0.954329 0.090 Uiso 1 1 calc R . . . .
O9 O 0.1671(3) 0.43483(19) 0.4057(5) 0.0611(13) Uani 1 1 d . . . . .
C27 C 0.1962(4) 0.4959(3) 0.3761(9) 0.063(2) Uani 1 1 d . . . . .
H27A H 0.222384 0.496222 0.277437 0.076 Uiso 1 1 calc R . . . .
H27B H 0.238489 0.510750 0.472608 0.076 Uiso 1 1 calc R . . . .
C28 C 0.1184(4) 0.5357(3) 0.3485(9) 0.070(2) Uani 1 1 d . . . . .
H28A H 0.124843 0.571984 0.278875 0.084 Uiso 1 1 calc R . . . .
H28B H 0.106182 0.550305 0.454852 0.084 Uiso 1 1 calc R . . . .
C29 C 0.0493(5) 0.4933(3) 0.2612(10) 0.077(2) Uani 1 1 d . . . . .
H29A H 0.045497 0.493906 0.140017 0.093 Uiso 1 1 calc R . . . .
H29B H -0.006511 0.504789 0.285340 0.093 Uiso 1 1 calc R . . . .
C30 C 0.0786(5) 0.4302(3) 0.3346(9) 0.073(2) Uani 1 1 d . . . . .
H30A H 0.046477 0.418599 0.420375 0.087 Uiso 1 1 calc R . . . .
H30B H 0.068845 0.398078 0.247130 0.087 Uiso 1 1 calc R . . . .
C12A C 0.4584(7) -0.0064(4) 0.7172(19) 0.0856(18) Uani 0.673(8) 1 d D U P A 1
H12A H 0.500285 0.002348 0.820160 0.103 Uiso 0.673(8) 1 calc R . P A 1
H12B H 0.487683 -0.004942 0.622769 0.103 Uiso 0.673(8) 1 calc R . P A 1
C13A C 0.4182(7) -0.0688(3) 0.7270(12) 0.0849(17) Uani 0.673(8) 1 d D U P A 1
C14A C 0.3978(6) -0.0869(3) 0.8757(10) 0.086(2) Uani 0.673(8) 1 d G U P A 1
H14A H 0.406673 -0.059200 0.967007 0.103 Uiso 0.673(8) 1 calc R . P A 1
C15A C 0.3645(5) -0.1455(3) 0.8909(10) 0.088(2) Uani 0.673(8) 1 d G U P A 1
H15A H 0.350579 -0.157856 0.992590 0.106 Uiso 0.673(8) 1 calc R . P A 1
C16A C 0.3516(5) -0.1860(3) 0.7574(12) 0.089(2) Uani 0.673(8) 1 d G U P A 1
H16A H 0.328794 -0.226101 0.767771 0.107 Uiso 0.673(8) 1 calc R . P A 1
C17A C 0.3719(6) -0.1680(3) 0.6086(10) 0.0894(19) Uani 0.673(8) 1 d G U P A 1
H17A H 0.363103 -0.195692 0.517367 0.107 Uiso 0.673(8) 1 calc R . P A 1
C18A C 0.4053(7) -0.1094(4) 0.5934(10) 0.0882(18) Uani 0.673(8) 1 d G U P A 1
H18A H 0.419197 -0.097036 0.491781 0.106 Uiso 0.673(8) 1 calc R . P A 1
C12B C 0.4487(14) -0.0079(7) 0.779(4) 0.0856(18) Uani 0.327(8) 1 d D U P A 2
H12C H 0.454795 -0.003984 0.900549 0.103 Uiso 0.327(8) 1 calc R . P A 2
H12D H 0.505252 -0.002186 0.751534 0.103 Uiso 0.327(8) 1 calc R . P A 2
C13B C 0.4136(13) -0.0708(7) 0.723(3) 0.0856(17) Uani 0.327(8) 1 d D U P A 2
C14B C 0.4217(13) -0.0923(8) 0.568(2) 0.088(2) Uani 0.327(8) 1 d G U P A 2
H14B H 0.451081 -0.068167 0.501220 0.105 Uiso 0.327(8) 1 calc R . P A 2
C15B C 0.3867(12) -0.1490(8) 0.510(2) 0.089(2) Uani 0.327(8) 1 d G U P A 2
H15B H 0.392252 -0.163623 0.404464 0.107 Uiso 0.327(8) 1 calc R . P A 2
C16B C 0.3437(11) -0.1843(6) 0.608(2) 0.089(2) Uani 0.327(8) 1 d G U P A 2
H16B H 0.319800 -0.223009 0.568274 0.107 Uiso 0.327(8) 1 calc R . P A 2
C17B C 0.3356(11) -0.1628(7) 0.762(2) 0.089(2) Uani 0.327(8) 1 d G U P A 2
H17B H 0.306176 -0.186939 0.828841 0.107 Uiso 0.327(8) 1 calc R . P A 2
C18B C 0.3705(12) -0.1061(8) 0.820(2) 0.0872(19) Uani 0.327(8) 1 d G U P A 2
H18B H 0.365005 -0.091482 0.925600 0.105 Uiso 0.327(8) 1 calc R . P A 2

loop_
_atom_site_aniso_label
_atom_site_aniso_U_11
_atom_site_aniso_U_22
_atom_site_aniso_U_33
_atom_site_aniso_U_23
_atom_site_aniso_U_13
_atom_site_aniso_U_12
O1 0.086(3) 0.040(3) 0.066(3) -0.002(2) -0.008(2) 0.010(2)
N1 0.071(4) 0.037(3) 0.051(3) -0.004(3) -0.007(3) 0.002(3)
C1 0.059(4) 0.045(4) 0.039(4) 0.001(3) -0.002(3) 0.005(4)
O2 0.077(4) 0.057(3) 0.121(5) 0.008(3) -0.015(3) 0.006(3)
C2 0.062(4) 0.045(4) 0.042(4) -0.001(3) 0.001(3) -0.001(4)
N2 0.080(4) 0.029(3) 0.040(3) -0.001(3) -0.002(3) 0.004(2)
O3 0.090(3) 0.034(3) 0.044(3) -0.001(2) -0.007(2) 0.001(2)
C3 0.072(5) 0.040(4) 0.042(4) 0.003(3) -0.002(3) -0.010(4)
N3 0.067(4) 0.057(4) 0.066(5) -0.008(4) 0.001(4) -0.005(3)
C4 0.071(5) 0.040(4) 0.047(4) -0.011(3) -0.011(4) 0.011(4)
N4 0.077(4) 0.042(4) 0.053(4) -0.002(3) -0.011(3) -0.006(3)
O4 0.088(3) 0.045(3) 0.043(3) 0.002(2) -0.004(2) 0.000(2)
C5 0.051(4) 0.043(4) 0.039(4) 0.005(3) -0.006(3) -0.006(3)
O5 0.084(4) 0.077(4) 0.077(4) -0.009(3) 0.017(3) -0.001(3)
C6 0.058(4) 0.044(4) 0.042(4) -0.004(3) -0.005(3) 0.000(4)
O6 0.081(3) 0.068(3) 0.099(4) 0.021(3) -0.009(3) 0.017(3)
O7 0.087(3) 0.054(3) 0.059(3) -0.008(3) -0.002(3) -0.010(2)
C7 0.069(5) 0.053(5) 0.054(4) -0.004(4) 0.002(4) 0.004(4)
O8 0.097(4) 0.054(3) 0.057(3) 0.010(3) -0.001(3) 0.000(3)
C8 0.062(4) 0.048(4) 0.060(5) 0.001(4) 0.005(4) -0.004(4)
C9 0.063(4) 0.040(4) 0.045(4) 0.004(3) -0.003(3) 0.001(4)
C10 0.069(4) 0.034(4) 0.038(4) 0.003(3) -0.004(3) -0.001(4)
C11 0.060(5) 0.051(5) 0.058(5) 0.003(4) -0.010(4) 0.005(4)
C19 0.068(4) 0.035(4) 0.050(5) 0.005(4) -0.006(3) 0.002(3)
C20 0.092(5) 0.042(4) 0.045(4) -0.007(3) -0.004(4) 0.000(3)
C21 0.088(5) 0.045(4) 0.044(5) -0.010(4) 0.000(4) -0.007(4)
C22 0.146(8) 0.057(6) 0.077(6) -0.020(5) 0.030(6) -0.014(5)
C23 0.181(10) 0.062(6) 0.065(6) 0.001(5) 0.032(6) -0.009(6)
C24 0.153(9) 0.051(5) 0.065(6) 0.001(5) -0.002(6) -0.005(6)
C25 0.110(7) 0.065(6) 0.076(7) 0.003(5) -0.018(5) 0.005(5)
C26 0.091(6) 0.059(5) 0.064(5) 0.000(4) -0.013(4) -0.006(4)
O9 0.083(3) 0.046(3) 0.045(3) 0.003(2) -0.012(2) 0.004(2)
C27 0.082(5) 0.049(4) 0.051(4) 0.005(4) -0.006(4) 0.004(4)
C28 0.086(5) 0.050(4) 0.061(5) -0.001(4) -0.013(4) 0.004(4)
C29 0.082(5) 0.066(5) 0.071(5) 0.008(4) -0.013(4) 0.007(4)
C30 0.080(5) 0.069(5) 0.059(5) -0.001(4) -0.010(4) -0.001(4)
C12A 0.087(3) 0.052(3) 0.109(4) 0.003(3) 0.001(3) 0.010(3)
C13A 0.086(3) 0.052(3) 0.108(4) 0.001(3) 0.000(3) 0.006(3)
C14A 0.086(4) 0.055(3) 0.110(4) -0.002(3) 0.003(4) 0.004(3)
C15A 0.089(4) 0.057(4) 0.111(4) 0.002(3) 0.002(4) 0.003(3)
C16A 0.090(4) 0.056(3) 0.112(4) 0.001(3) 0.000(4) 0.001(3)
C17A 0.091(4) 0.057(3) 0.110(4) 0.001(3) -0.003(3) -0.001(3)
C18A 0.090(3) 0.056(3) 0.109(4) 0.001(3) -0.003(3) 0.002(3)
C12B 0.087(3) 0.052(3) 0.109(4) 0.003(3) 0.001(3) 0.010(3)
C13B 0.087(3) 0.053(3) 0.109(4) 0.001(3) 0.000(3) 0.006(3)
C14B 0.089(4) 0.055(3) 0.109(4) 0.001(3) -0.002(4) 0.002(3)
C15B 0.091(4) 0.057(4) 0.111(4) 0.001(4) -0.002(4) 0.000(3)
C16B 0.091(4) 0.056(4) 0.111(4) 0.002(4) -0.002(4) 0.000(3)
C17B 0.090(4) 0.057(4) 0.112(4) 0.001(4) 0.000(4) 0.002(3)
C18B 0.088(3) 0.055(3) 0.110(4) 0.000(3) 0.001(3) 0.005(3)

loop_
_atom_type_symbol
_atom_type_description
_atom_type_scat_dispersion_real
_atom_type_scat_dispersion_imag
_atom_type_scat_source
C C 0.0140 0.0070 'International Tables Vol C Tables 4.2.6.8 and 6.1.1.4'
H H 0.0000 0.0000 'International Tables Vol C Tables 4.2.6.8 and 6.1.1.4'
N N 0.0250 0.0140 'International Tables Vol C Tables 4.2.6.8 and 6.1.1.4'
O O 0.0390 0.0250 'International Tables Vol C Tables 4.2.6.8 and 6.1.1.4'

loop_
_geom_angle_atom_site_label_1
_geom_angle_atom_site_label_2
_geom_angle_atom_site_label_3
_geom_angle
C11 O1 C12A 113.5(6)
C11 O1 C12B 115.9(8)
C6 N1 H1 117.2
C11 N1 H1 117.2
C11 N1 C6 125.5(6)
C2 C1 N2 122.2(6)
C2 C1 C10 119.4(6)
N2 C1 C10 118.4(6)
C1 C2 C3 121.8(6)
C1 C2 N3 121.1(6)
C3 C2 N3 117.0(6)
C1 N2 H2 118.7
C19 N2 C1 122.7(5)
C19 N2 H2 118.7
C19 O3 C20 115.7(5)
C2 C3 H3 120.5
C4 C3 C2 118.9(6)
C4 C3 H3 120.5
O5 N3 C2 117.6(6)
O6 N3 C2 120.1(7)
O6 N3 O5 122.2(7)
C3 C4 H4 118.7
C3 C4 C5 122.7(6)
C5 C4 H4 118.7
O7 N4 C9 118.6(6)
O8 N4 O7 123.0(5)
O8 N4 C9 118.3(6)
C4 C5 C6 121.2(6)
C4 C5 C10 117.6(6)
C6 C5 C10 121.1(6)
N1 C6 C5 118.1(6)
C7 C6 N1 121.9(6)
C7 C6 C5 120.0(6)
C6 C7 H7 120.0
C6 C7 C8 119.9(7)
C8 C7 H7 120.0
C7 C8 H8 119.8
C9 C8 C7 120.5(7)
C9 C8 H8 119.8
C8 C9 N4 114.9(6)
C8 C9 C10 123.6(6)
C10 C9 N4 121.3(6)
C1 C10 C5 118.8(6)
C9 C10 C1 126.4(6)
C9 C10 C5 114.7(6)
N1 C11 O1 109.2(6)
O2 C11 O1 124.5(6)
O2 C11 N1 126.4(6)
O3 C19 N2 111.1(6)
O4 C19 N2 124.6(6)
O4 C19 O3 124.3(6)
O3 C20 H20A 110.0
O3 C20 H20B 110.0
O3 C20 C21 108.4(5)
H20A C20 H20B 108.4
C21 C20 H20A 110.0
C21 C20 H20B 110.0
C22 C21 C20 122.1(8)
C26 C21 C20 119.2(7)
C26 C21 C22 118.7(7)
C21 C22 H22 120.7
C21 C22 C23 118.7(9)
C23 C22 H22 120.7
C22 C23 H23 120.3
C24 C23 C22 119.4(9)
C24 C23 H23 120.3
C23 C24 H24 118.9
C25 C24 C23 122.2(9)
C25 C24 H24 118.9
C24 C25 H25 120.6
C24 C25 C26 118.9(9)
C26 C25 H25 120.6
C21 C26 C25 122.0(9)
C21 C26 H26 119.0
C25 C26 H26 119.0
C30 O9 C27 109.1(5)
O9 C27 H27A 110.7
O9 C27 H27B 110.7
O9 C27 C28 105.1(5)
H27A C27 H27B 108.8
C28 C27 H27A 110.7
C28 C27 H27B 110.7
C27 C28 H28A 111.0
C27 C28 H28B 111.0
C27 C28 C29 103.8(5)
H28A C28 H28B 109.0
C29 C28 H28A 111.0
C29 C28 H28B 111.0
C28 C29 H29A 111.3
C28 C29 H29B 111.3
C28 C29 C30 102.4(5)
H29A C29 H29B 109.2
C30 C29 H29A 111.3
C30 C29 H29B 111.3
O9 C30 C29 107.6(6)
O9 C30 H30A 110.2
O9 C30 H30B 110.2
C29 C30 H30A 110.2
C29 C30 H30B 110.2
H30A C30 H30B 108.5
O1 C12A H12A 110.5
O1 C12A H12B 110.5
O1 C12A C13A 106.2(9)
H12A C12A H12B 108.7
C13A C12A H12A 110.5
C13A C12A H12B 110.5
C14A C13A C12A 118.7(8)
C14A C13A C18A 120.0
C18A C13A C12A 121.2(8)
C13A C14A H14A 120.0
C15A C14A C13A 120.0
C15A C14A H14A 120.0
C14A C15A H15A 120.0
C14A C15A C16A 120.0
C16A C15A H15A 120.0
C15A C16A H16A 120.0
C17A C16A C15A 120.0
C17A C16A H16A 120.0
C16A C17A H17A 120.0
C18A C17A C16A 120.0
C18A C17A H17A 120.0
C13A C18A H18A 120.0
C17A C18A C13A 120.0
C17A C18A H18A 120.0
O1 C12B H12C 110.2
O1 C12B H12D 110.2
O1 C12B C13B 107.6(15)
H12C C12B H12D 108.5
C13B C12B H12C 110.2
C13B C12B H12D 110.2
C14B C13B C12B 119.1(18)
C14B C13B C18B 120.0
C18B C13B C12B 120.9(18)
C13B C14B H14B 120.0
C13B C14B C15B 120.0
C15B C14B H14B 120.0
C14B C15B H15B 120.0
C16B C15B C14B 120.0
C16B C15B H15B 120.0
C15B C16B H16B 120.0
C15B C16B C17B 120.0
C17B C16B H16B 120.0
C16B C17B H17B 120.0
C18B C17B C16B 120.0
C18B C17B H17B 120.0
C13B C18B H18B 120.0
C17B C18B C13B 120.0
C17B C18B H18B 120.0

loop_
_geom_bond_atom_site_label_1
_geom_bond_atom_site_label_2
_geom_bond_distance
O1 C11 1.356(8)
O1 C12A 1.458(10)
O1 C12B 1.461(16)
N1 H1 0.8800
N1 C6 1.408(8)
N1 C11 1.341(8)
C1 C2 1.371(9)
C1 N2 1.421(8)
C1 C10 1.423(9)
O2 C11 1.194(8)
C2 C3 1.413(9)
C2 N3 1.440(9)
N2 H2 0.8800
N2 C19 1.339(8)
O3 C19 1.329(7)
O3 C20 1.453(7)
C3 H3 0.9500
C3 C4 1.356(9)
N3 O5 1.231(7)
N3 O6 1.229(7)
C4 H4 0.9500
C4 C5 1.407(9)
N4 O7 1.231(7)
N4 O8 1.227(7)
N4 C9 1.466(8)
O4 C19 1.225(8)
C5 C6 1.409(9)
C5 C10 1.450(8)
C6 C7 1.360(9)
C7 H7 0.9500
C7 C8 1.418(9)
C8 H8 0.9500
C8 C9 1.336(9)
C9 C10 1.417(9)
C20 H20A 0.9900
C20 H20B 0.9900
C20 C21 1.506(9)
C21 C22 1.367(11)
C21 C26 1.359(10)
C22 H22 0.9500
C22 C23 1.434(12)
C23 H23 0.9500
C23 C24 1.339(12)
C24 H24 0.9500
C24 C25 1.322(12)
C25 H25 0.9500
C25 C26 1.390(10)
C26 H26 0.9500
O9 C27 1.438(7)
O9 C30 1.430(8)
C27 H27A 0.9900
C27 H27B 0.9900
C27 C28 1.498(9)
C28 H28A 0.9900
C28 H28B 0.9900
C28 C29 1.505(9)
C29 H29A 0.9900
C29 H29B 0.9900
C29 C30 1.527(9)
C30 H30A 0.9900
C30 H30B 0.9900
C12A H12A 0.9900
C12A H12B 0.9900
C12A C13A 1.504(11)
C13A C14A 1.3900
C13A C18A 1.3900
C14A H14A 0.9500
C14A C15A 1.3900
C15A H15A 0.9500
C15A C16A 1.3900
C16A H16A 0.9500
C16A C17A 1.3900
C17A H17A 0.9500
C17A C18A 1.3900
C18A H18A 0.9500
C12B H12C 0.9900
C12B H12D 0.9900
C12B C13B 1.509(16)
C13B C14B 1.3900
C13B C18B 1.3900
C14B H14B 0.9500
C14B C15B 1.3900
C15B H15B 0.9500
C15B C16B 1.3900
C16B H16B 0.9500
C16B C17B 1.3900
C17B H17B 0.9500
C17B C18B 1.3900
C18B H18B 0.9500

loop_
_geom_hbond_atom_site_label_D
_geom_hbond_atom_site_label_H
_geom_hbond_atom_site_label_A
_geom_hbond_distance_DH
_geom_hbond_distance_HA
_geom_hbond_distance_DA
_geom_hbond_angle_DHA
_geom_hbond_site_symmetry_A
N1 H1 O4 0.88 2.09 2.913(7) 155.3 4_565
N2 H2 O9 0.88 1.90 2.753(6) 163.3 .
